data_4131982
loop_
_publ_author_name
'Karak, Suvendu'
'Kumar, Sushil'
'Pachfule, Pradip'
'Banerjee, Rahul'

_publ_section_title
;
 Porosity Prediction through Hydrogen Bonding in Covalent Organic
 Frameworks.
;
_journal_issue 15
_journal_name_full 'Journal of the American Chemical Society'
_journal_page_first 5138
_journal_page_last 5145
_journal_paper_doi 10.1021/jacs.7b13558
_journal_volume 140
_journal_year 2018
_chemical_formula_moiety 'C16 H22 N2, 2(C6 H5 O3 S)'
_chemical_formula_sum 'C28 H32 N2 O6 S2'
_chemical_formula_weight 556.67
_space_group_crystal_system monoclinic
_space_group_IT_number 15
_space_group_name_Hall '-C 2yc'
_space_group_name_H-M_alt 'C 1 2/c 1'
_atom_sites_solution_hydrogens mixed
_audit_creation_method SHELXL-2016/6
_cell_angle_alpha 90
_cell_angle_beta 92.573(6)
_cell_angle_gamma 90
_cell_formula_units_Z 4
_cell_length_a 15.3959(13)
_cell_length_b 7.2509(5)
_cell_length_c 23.9608(19)
_cell_measurement_reflns_used 2356
_cell_measurement_temperature 293(2)
_cell_measurement_theta_max 25.00
_cell_measurement_theta_min 3.10
_cell_volume 2672.1(4)
_computing_structure_refinement 'SHELXL-2016/6 (Sheldrick, 2016)'
_diffrn_ambient_temperature 293(2)
_diffrn_measured_fraction_theta_full 0.999
_diffrn_measured_fraction_theta_max 0.999
_diffrn_measurement_device_type 'Supernova (Mo) X-ray source'
_diffrn_measurement_method '\w scans'
_diffrn_radiation_type MoK\a
_diffrn_radiation_wavelength 0.71073
_diffrn_reflns_av_R_equivalents 0.0489
_diffrn_reflns_av_unetI/netI 0.0526
_diffrn_reflns_Laue_measured_fraction_full 0.999
_diffrn_reflns_Laue_measured_fraction_max 0.999
_diffrn_reflns_limit_h_max 18
_diffrn_reflns_limit_h_min -17
_diffrn_reflns_limit_k_max 8
_diffrn_reflns_limit_k_min -8
_diffrn_reflns_limit_l_max 16
_diffrn_reflns_limit_l_min -28
_diffrn_reflns_number 5273
_diffrn_reflns_point_group_measured_fraction_full 0.999
_diffrn_reflns_point_group_measured_fraction_max 0.999
_diffrn_reflns_theta_full 24.996
_diffrn_reflns_theta_max 24.996
_diffrn_reflns_theta_min 3.084
_diffrn_source 'fine focus sealed tube'
_exptl_absorpt_coefficient_mu 0.246
_exptl_absorpt_correction_T_max 0.957
_exptl_absorpt_correction_T_min 0.950
_exptl_absorpt_correction_type multi-scan
_exptl_absorpt_process_details crysalispro
_exptl_crystal_colour colorless
_exptl_crystal_density_diffrn 1.384
_exptl_crystal_description block
_exptl_crystal_F_000 1176
_exptl_crystal_size_max 0.210
_exptl_crystal_size_mid 0.190
_exptl_crystal_size_min 0.180
_refine_diff_density_max 0.295
_refine_diff_density_min -0.456
_refine_diff_density_rms 0.068
_refine_ls_extinction_method none
_refine_ls_goodness_of_fit_ref 1.105
_refine_ls_hydrogen_treatment mixed
_refine_ls_matrix_type full
_refine_ls_number_parameters 212
_refine_ls_number_reflns 2356
_refine_ls_number_restraints 4
_refine_ls_restrained_S_all 1.108
_refine_ls_R_factor_all 0.0627
_refine_ls_R_factor_gt 0.0509
_refine_ls_shift/su_max 0.000
_refine_ls_shift/su_mean 0.000
_refine_ls_structure_factor_coef Fsqd
_refine_ls_weighting_details 'w=1/[\s^2^(Fo^2^)+(0.0630P)^2^+2.7952P] where P=(Fo^2^+2Fc^2^)/3'
_refine_ls_weighting_scheme calc
_refine_ls_wR_factor_gt 0.1343
_refine_ls_wR_factor_ref 0.1429
_reflns_Friedel_coverage 0.000
_reflns_number_gt 1943
_reflns_number_total 2356
_reflns_threshold_expression 'I > 2\s(I)'
_cod_data_source_file ja7b13558_si_005.cif
_cod_data_source_block BSA-BD-Me4
_cod_original_sg_symbol_H-M 'C 2/c'
_cod_database_code 4131982
_shelx_shelxl_version_number 2016/6
_shelx_space_group_comment
;
The symmetry employed for this shelxl refinement is uniquely defined
by the following loop, which should always be used as a source of
symmetry information in preference to the above space-group names.
They are only intended as comments.
;
_shelx_estimated_absorpt_t_min 0.950
_shelx_estimated_absorpt_t_max 0.957

loop_
_space_group_symop_operation_xyz
'x, y, z'
'-x, y, -z+1/2'
'x+1/2, y+1/2, z'
'-x+1/2, y+1/2, -z+1/2'
'-x, -y, -z'
'x, -y, z-1/2'
'-x+1/2, -y+1/2, -z'
'x+1/2, -y+1/2, z-1/2'

loop_
_atom_site_label
_atom_site_type_symbol
_atom_site_fract_x
_atom_site_fract_y
_atom_site_fract_z
_atom_site_U_iso_or_equiv
_atom_site_adp_type
_atom_site_occupancy
_atom_site_site_symmetry_order
_atom_site_calc_flag
_atom_site_refinement_flags_posn
_atom_site_refinement_flags_adp
C1 C 0.66401(16) 0.0670(3) 0.40814(10) 0.0292(6) Uani 1 1 d . .
C2 C 0.62960(19) 0.0408(4) 0.35433(11) 0.0417(7) Uani 1 1 d . .
H2 H 0.665018 0.001105 0.326271 0.050 Uiso 1 1 calc R U
C3 C 0.5423(2) 0.0740(5) 0.34259(14) 0.0548(9) Uani 1 1 d . .
H3 H 0.518866 0.056232 0.306541 0.066 Uiso 1 1 calc R U
C4 C 0.4899(2) 0.1331(5) 0.38397(16) 0.0574(9) Uani 1 1 d . .
C5 C 0.5240(2) 0.1569(4) 0.43712(15) 0.0530(8) Uani 1 1 d . .
H5 H 0.487991 0.194922 0.465065 0.064 Uiso 1 1 calc R U
C6 C 0.61083(18) 0.1253(4) 0.44994(12) 0.0405(7) Uani 1 1 d . .
H6 H 0.633547 0.142836 0.486176 0.049 Uiso 1 1 calc R U
C7 C 0.34028(16) 0.4626(3) 0.64053(10) 0.0276(6) Uani 1 1 d . .
C8 C 0.42555(17) 0.4194(3) 0.62821(10) 0.0297(6) Uani 1 1 d . .
C9 C 0.48748(17) 0.4203(4) 0.67240(10) 0.0329(6) Uani 1 1 d . .
H9 H 0.544831 0.391598 0.665348 0.039 Uiso 1 1 calc R U
C10 C 0.46632(17) 0.4629(3) 0.72673(10) 0.0311(6) Uani 1 1 d . .
C11 C 0.38001(18) 0.5043(4) 0.73668(10) 0.0342(6) Uani 1 1 d . .
H11 H 0.364965 0.533044 0.772822 0.041 Uiso 1 1 calc R U
C12 C 0.31573(17) 0.5039(4) 0.69394(10) 0.0321(6) Uani 1 1 d . .
C13 C 0.45158(18) 0.3677(4) 0.57066(11) 0.0375(7) Uani 1 1 d D .
C14 C 0.2229(2) 0.5450(6) 0.70687(14) 0.0508(9) Uani 1 1 d . .
N1 N 0.27236(15) 0.4583(3) 0.59521(9) 0.0310(5) Uani 1 1 d . .
O1 O 0.78656(16) -0.0232(4) 0.47963(9) 0.0686(8) Uani 1 1 d . .
O2 O 0.81852(12) 0.2048(3) 0.41081(9) 0.0458(5) Uani 1 1 d . .
O3 O 0.80201(12) -0.1128(3) 0.38418(9) 0.0491(6) Uani 1 1 d . .
S1 S 0.77652(4) 0.03112(9) 0.42227(3) 0.0319(2) Uani 1 1 d . .
H1A H 0.297(2) 0.461(4) 0.5592(14) 0.049(9) Uiso 1 1 d . .
H1B H 0.234(3) 0.562(5) 0.5940(15) 0.070(11) Uiso 1 1 d . .
H1C H 0.238(2) 0.348(5) 0.5982(14) 0.068(11) Uiso 1 1 d . .
H4 H 0.431(2) 0.160(5) 0.3763(14) 0.065(10) Uiso 1 1 d . .
H13A H 0.451(3) 0.466(5) 0.547(2) 0.112(17) Uiso 1 1 d D .
H13B H 0.417(2) 0.260(5) 0.5554(16) 0.085(12) Uiso 1 1 d D .
H13C H 0.5108(14) 0.323(6) 0.5725(18) 0.106(15) Uiso 1 1 d D .
H14A H 0.220(2) 0.603(5) 0.7440(17) 0.078(12) Uiso 1 1 d . .
H14B H 0.197(2) 0.625(5) 0.6815(17) 0.076(12) Uiso 1 1 d . .
H14C H 0.184(3) 0.435(7) 0.707(2) 0.113(18) Uiso 1 1 d . .

loop_
_atom_site_aniso_label
_atom_site_aniso_U_11
_atom_site_aniso_U_22
_atom_site_aniso_U_33
_atom_site_aniso_U_23
_atom_site_aniso_U_13
_atom_site_aniso_U_12
C1 0.0306(14) 0.0267(13) 0.0304(13) 0.0004(10) 0.0017(10) -0.0006(10)
C2 0.0428(17) 0.0520(18) 0.0299(14) -0.0029(12) -0.0006(12) 0.0062(13)
C3 0.049(2) 0.062(2) 0.0515(18) -0.0009(16) -0.0197(15) 0.0016(16)
C4 0.0321(17) 0.053(2) 0.087(3) -0.0048(18) -0.0005(16) 0.0041(15)
C5 0.0413(18) 0.0494(19) 0.070(2) -0.0102(16) 0.0210(15) 0.0028(15)
C6 0.0462(17) 0.0398(16) 0.0364(14) -0.0058(12) 0.0104(12) -0.0016(13)
C7 0.0308(14) 0.0253(13) 0.0263(12) 0.0021(10) -0.0045(10) 0.0000(10)
C8 0.0351(14) 0.0286(13) 0.0254(12) -0.0008(10) -0.0001(10) 0.0000(11)
C9 0.0303(14) 0.0374(15) 0.0308(13) -0.0018(11) -0.0015(10) 0.0028(11)
C10 0.0354(15) 0.0307(14) 0.0269(13) 0.0007(10) -0.0023(11) -0.0007(11)
C11 0.0400(16) 0.0395(15) 0.0231(12) 0.0004(11) 0.0017(11) 0.0018(12)
C12 0.0344(15) 0.0319(13) 0.0299(13) 0.0045(11) 0.0011(11) 0.0039(11)
C13 0.0387(16) 0.0439(17) 0.0299(14) -0.0076(13) 0.0004(11) 0.0047(14)
C14 0.0376(18) 0.080(3) 0.0347(16) 0.0030(17) 0.0038(13) 0.0109(17)
N1 0.0322(12) 0.0321(13) 0.0283(12) 0.0013(9) -0.0042(9) 0.0036(10)
O1 0.0594(16) 0.105(2) 0.0401(13) 0.0295(12) -0.0072(10) 0.0131(13)
O2 0.0333(11) 0.0320(11) 0.0715(14) 0.0032(10) -0.0034(9) -0.0019(8)
O3 0.0386(11) 0.0380(11) 0.0712(15) -0.0144(10) 0.0081(10) 0.0048(9)
S1 0.0319(4) 0.0318(4) 0.0318(4) 0.0036(3) -0.0020(3) 0.0024(3)

loop_
_atom_type_symbol
_atom_type_description
_atom_type_scat_dispersion_real
_atom_type_scat_dispersion_imag
_atom_type_scat_source
C C 0.0033 0.0016 'International Tables Vol C Tables 4.2.6.8 and 6.1.1.4'
H H 0.0000 0.0000 'International Tables Vol C Tables 4.2.6.8 and 6.1.1.4'
N N 0.0061 0.0033 'International Tables Vol C Tables 4.2.6.8 and 6.1.1.4'
O O 0.0106 0.0060 'International Tables Vol C Tables 4.2.6.8 and 6.1.1.4'
S S 0.1246 0.1234 'International Tables Vol C Tables 4.2.6.8 and 6.1.1.4'

loop_
_geom_angle_atom_site_label_1
_geom_angle_atom_site_label_2
_geom_angle_atom_site_label_3
_geom_angle
_geom_angle_site_symmetry_3
C2 C1 C6 120.0(3) .
C2 C1 S1 119.2(2) .
C6 C1 S1 120.7(2) .
C3 C2 C1 119.6(3) .
C4 C3 C2 120.3(3) .
C5 C4 C3 119.9(3) .
C4 C5 C6 121.0(3) .
C5 C6 C1 119.2(3) .
C12 C7 C8 122.9(2) .
C12 C7 N1 118.2(2) .
C8 C7 N1 118.9(2) .
C9 C8 C7 117.2(2) .
C9 C8 C13 119.9(2) .
C7 C8 C13 122.9(2) .
C10 C9 C8 122.1(2) .
C9 C10 C11 118.3(2) .
C9 C10 C10 121.1(3) 2_656
C11 C10 C10 120.6(3) 2_656
C12 C11 C10 121.7(2) .
C7 C12 C11 117.8(2) .
C7 C12 C14 122.3(2) .
C11 C12 C14 119.9(2) .
O1 S1 O2 113.06(15) .
O1 S1 O3 112.66(15) .
O2 S1 O3 111.73(13) .
O1 S1 C1 106.67(13) .
O2 S1 C1 106.11(11) .
O3 S1 C1 105.99(12) .

loop_
_geom_bond_atom_site_label_1
_geom_bond_atom_site_label_2
_geom_bond_distance
_geom_bond_site_symmetry_2
C1 C2 1.385(4) .
C1 C6 1.388(4) .
C1 S1 1.769(3) .
C2 C3 1.382(4) .
C3 C4 1.374(5) .
C4 C5 1.366(5) .
C5 C6 1.378(4) .
C7 C12 1.383(4) .
C7 C8 1.394(4) .
C7 N1 1.474(3) .
C8 C9 1.393(4) .
C8 C13 1.501(3) .
C9 C10 1.391(4) .
C10 C11 1.393(4) .
C10 C10 1.488(5) 2_656
C11 C12 1.392(4) .
C12 C14 1.506(4) .
O1 S1 1.431(2) .
O2 S1 1.448(2) .
O3 S1 1.452(2) .

loop_
_geom_torsion_atom_site_label_1
_geom_torsion_atom_site_label_2
_geom_torsion_atom_site_label_3
_geom_torsion_atom_site_label_4
_geom_torsion
_geom_torsion_site_symmetry_1
_geom_torsion_site_symmetry_4
C6 C1 C2 C3 0.3(4) . .
S1 C1 C2 C3 -178.0(2) . .
C1 C2 C3 C4 0.2(5) . .
C2 C3 C4 C5 -0.9(5) . .
C3 C4 C5 C6 1.1(5) . .
C4 C5 C6 C1 -0.5(5) . .
C2 C1 C6 C5 -0.2(4) . .
S1 C1 C6 C5 178.2(2) . .
C12 C7 C8 C9 -0.5(4) . .
N1 C7 C8 C9 -178.4(2) . .
C12 C7 C8 C13 177.6(3) . .
N1 C7 C8 C13 -0.2(4) . .
C7 C8 C9 C10 -0.2(4) . .
C13 C8 C9 C10 -178.4(3) . .
C8 C9 C10 C11 0.4(4) . .
C8 C9 C10 C10 179.97(19) . 2_656
C9 C10 C11 C12 0.0(4) . .
C10 C10 C11 C12 -179.51(19) 2_656 .
C8 C7 C12 C11 1.0(4) . .
N1 C7 C12 C11 178.8(2) . .
C8 C7 C12 C14 -178.2(3) . .
N1 C7 C12 C14 -0.4(4) . .
C10 C11 C12 C7 -0.7(4) . .
C10 C11 C12 C14 178.5(3) . .
C2 C1 S1 O1 -151.7(2) . .
C6 C1 S1 O1 29.9(3) . .
C2 C1 S1 O2 87.5(2) . .
C6 C1 S1 O2 -90.9(2) . .
C2 C1 S1 O3 -31.5(3) . .
C6 C1 S1 O3 150.2(2) . .
